data_1559204
loop_
_publ_author_name
'Li, Sui Jun'
'Jiao, Fang Wen'
'Li, Wei'
'Zhang, Xuan'
'Yan, Wei'
'Jiao, Rui Hua'

_publ_section_title
;
 Cytotoxic Xanthone Derivatives from the Mangrove-Derived Endophytic
 Fungus Peniophora incarnata Z4
;
_journal_name_full 'Journal of Natural Products'
_journal_paper_doi 10.1021/acs.jnatprod.0c00523
_journal_year 2020
_chemical_absolute_configuration rmad
_chemical_formula_moiety 'C14 H11 N O6'
_chemical_formula_sum 'C14 H11 N O6'
_chemical_formula_weight 289.24
_space_group_crystal_system monoclinic
_space_group_IT_number 4
_space_group_name_Hall 'P 2yb'
_space_group_name_H-M_alt 'P 1 21 1'
_atom_sites_solution_hydrogens geom
_atom_sites_solution_primary direct
_audit_creation_date 2016-03-08
_audit_creation_method
;
Olex2 1.2
(compiled 2016.02.19 svn.r3266 for OlexSys, GUI svn.r5155)
;
_cell_angle_alpha 90
_cell_angle_beta 100.069(3)
_cell_angle_gamma 90
_cell_formula_units_Z 2
_cell_length_a 6.3952(3)
_cell_length_b 9.0538(4)
_cell_length_c 10.7157(5)
_cell_measurement_reflns_used 2883
_cell_measurement_temperature 273(2)
_cell_measurement_theta_max 68.504
_cell_measurement_theta_min 6.44
_cell_volume 610.89(5)
_computing_cell_refinement 'SAINT v7.68A (Bruker, 2009)'
_computing_data_reduction 'SAINT v7.68A (Bruker, 2009)'
_computing_molecular_graphics 'Olex2 (Dolomanov et al., 2009)'
_computing_publication_material 'Olex2 (Dolomanov et al., 2009)'
_computing_structure_refinement 'ShelXL (Sheldrick, 2015)'
_computing_structure_solution 'ShelXT (Sheldrick, 2015)'
_diffrn_ambient_temperature 273.15
_diffrn_measured_fraction_theta_full 0.979
_diffrn_measured_fraction_theta_max 0.967
_diffrn_measurement_device_type 'Bruker APEX-II CCD'
_diffrn_measurement_method '\f and \w scans'
_diffrn_radiation_monochromator graphite
_diffrn_radiation_type CuK\a
_diffrn_radiation_wavelength 1.54178
_diffrn_reflns_av_R_equivalents 0.0290
_diffrn_reflns_av_unetI/netI 0.0358
_diffrn_reflns_Laue_measured_fraction_full 0.979
_diffrn_reflns_Laue_measured_fraction_max 0.967
_diffrn_reflns_limit_h_max 7
_diffrn_reflns_limit_h_min -7
_diffrn_reflns_limit_k_max 10
_diffrn_reflns_limit_k_min -10
_diffrn_reflns_limit_l_max 12
_diffrn_reflns_limit_l_min -12
_diffrn_reflns_number 4497
_diffrn_reflns_point_group_measured_fraction_full 0.903
_diffrn_reflns_point_group_measured_fraction_max 0.888
_diffrn_reflns_theta_full 67.679
_diffrn_reflns_theta_max 69.527
_diffrn_reflns_theta_min 4.190
_diffrn_standards_number 0
_exptl_absorpt_coefficient_mu 1.068
_exptl_absorpt_correction_T_max 0.7532
_exptl_absorpt_correction_T_min 0.6201
_exptl_absorpt_correction_type multi-scan
_exptl_absorpt_process_details
;
SADABS-2008/1 (Bruker,2008) was used for absorption correction.
wR2(int) was 0.0984 before and 0.0479 after correction.
The Ratio of minimum to maximum transmission is 0.8233.
The \l/2 correction factor is 0.0015.
;
_exptl_crystal_colour colourless
_exptl_crystal_density_diffrn 1.572
_exptl_crystal_description block
_exptl_crystal_F_000 300
_exptl_crystal_size_max 0.1
_exptl_crystal_size_mid 0.06
_exptl_crystal_size_min 0.03
_refine_diff_density_max 0.146
_refine_diff_density_min -0.128
_refine_diff_density_rms 0.034
_refine_ls_abs_structure_details
;
 Flack x determined using 781 quotients [(I+)-(I-)]/[(I+)+(I-)]
 (Parsons, Flack and Wagner, Acta Cryst. B69 (2013) 249-259).
;
_refine_ls_abs_structure_Flack 0.11(13)
_refine_ls_extinction_coef 0.017(2)
_refine_ls_extinction_expression Fc^*^=kFc[1+0.001xFc^2^\l^3^/sin(2\q)]^-1/4^
_refine_ls_extinction_method 'SHELXL-2014/7 (Sheldrick 2014'
_refine_ls_goodness_of_fit_ref 1.061
_refine_ls_hydrogen_treatment constr
_refine_ls_matrix_type full
_refine_ls_number_parameters 194
_refine_ls_number_reflns 2031
_refine_ls_number_restraints 1
_refine_ls_restrained_S_all 1.061
_refine_ls_R_factor_all 0.0308
_refine_ls_R_factor_gt 0.0300
_refine_ls_shift/su_max 0.000
_refine_ls_shift/su_mean 0.000
_refine_ls_structure_factor_coef Fsqd
_refine_ls_weighting_details 'w=1/[\s^2^(Fo^2^)+(0.0565P)^2^] where P=(Fo^2^+2Fc^2^)/3'
_refine_ls_weighting_scheme calc
_refine_ls_wR_factor_gt 0.0831
_refine_ls_wR_factor_ref 0.0839
_reflns_Friedel_coverage 0.720
_reflns_Friedel_fraction_full 0.816
_reflns_Friedel_fraction_max 0.797
_reflns_number_gt 1956
_reflns_number_total 2031
_reflns_threshold_expression 'I > 2\s(I)'
_cod_data_source_file np0c00523_si_003.cif
_cod_data_source_block cu_dm16104_0m
_cod_database_code 1559204
_shelx_space_group_comment
;
The symmetry employed for this shelxl refinement is uniquely defined
by the following loop, which should always be used as a source of
symmetry information in preference to the above space-group names.
They are only intended as comments.
;
_shelx_estimated_absorpt_t_max 0.969
_shelx_estimated_absorpt_t_min 0.901
_olex2_refinement_description
;
1. Fixed Uiso
 At 1.2 times of:
  All C(H) groups, All C(H,H) groups, All N(H) groups
 At 1.5 times of:
  All O(H) groups
2.a Ternary CH refined with riding coordinates:
 C10(H10), C11(H11)
2.b Secondary CH2 refined with riding coordinates:
 C12(H12A,H12B)
2.c Aromatic/amide H refined with riding coordinates:
 N1(H1), C2(H2A), C3(H3), C4(H4A)
2.d Idealised tetrahedral OH refined as rotating group:
 O2(H2), O4(H4), O6(H6)
;
_shelx_shelxl_version_number 2014/7
_olex2_submission_special_instructions 'No special instructions were received'

loop_
_space_group_symop_operation_xyz
'x, y, z'
'-x, y+1/2, -z'

loop_
_atom_site_label
_atom_site_type_symbol
_atom_site_fract_x
_atom_site_fract_y
_atom_site_fract_z
_atom_site_U_iso_or_equiv
_atom_site_adp_type
_atom_site_occupancy
_atom_site_site_symmetry_order
_atom_site_calc_flag
_atom_site_refinement_flags_posn
_atom_site_refinement_flags_adp
_atom_site_refinement_flags_occupancy
_atom_site_disorder_assembly
_atom_site_disorder_group
O1 O 0.5186(3) 0.60198(18) 0.50435(16) 0.0377(4) Uani 1 1 d . . . . .
O2 O 1.1877(3) 0.3453(2) 0.56112(17) 0.0522(5) Uani 1 1 d . . . . .
H2 H 1.1502 0.3323 0.4848 0.078 Uiso 1 1 calc GR . . . .
O3 O 0.9385(3) 0.3612(2) 0.34218(15) 0.0456(4) Uani 1 1 d . . . . .
O4 O 0.6305(3) 0.3231(2) 0.14087(15) 0.0437(4) Uani 1 1 d . . . . .
H4 H 0.7561 0.3197 0.1740 0.066 Uiso 1 1 calc GR . . . .
O5 O 0.7236(3) 0.6136(3) 0.05143(17) 0.0534(5) Uani 1 1 d . . . . .
O6 O 0.2157(3) 0.3979(2) 0.03053(16) 0.0526(5) Uani 1 1 d . . . . .
H6 H 0.2590 0.3147 0.0187 0.079 Uiso 1 1 calc GR . . . .
N1 N 0.4031(3) 0.6759(2) 0.10638(19) 0.0443(5) Uani 1 1 d . . . . .
H1 H 0.3888 0.7632 0.0743 0.053 Uiso 1 1 calc R . . . .
C1 C 0.6978(4) 0.5479(2) 0.5794(2) 0.0363(5) Uani 1 1 d . . . . .
C2 C 0.7220(5) 0.5751(3) 0.7081(2) 0.0458(6) Uani 1 1 d . . . . .
H2A H 0.6173 0.6237 0.7425 0.055 Uiso 1 1 calc R . . . .
C3 C 0.9072(5) 0.5273(3) 0.7839(2) 0.0516(7) Uani 1 1 d . . . . .
H3 H 0.9260 0.5444 0.8707 0.062 Uiso 1 1 calc R . . . .
C4 C 1.0657(5) 0.4550(3) 0.7349(2) 0.0497(6) Uani 1 1 d . . . . .
H4A H 1.1907 0.4277 0.7880 0.060 Uiso 1 1 calc R . . . .
C5 C 1.0372(4) 0.4234(3) 0.6067(2) 0.0405(5) Uani 1 1 d . . . . .
C6 C 0.8505(4) 0.4701(2) 0.5262(2) 0.0348(5) Uani 1 1 d . . . . .
C7 C 0.8069(4) 0.4332(2) 0.3922(2) 0.0343(5) Uani 1 1 d . . . . .
C8 C 0.6086(4) 0.4846(2) 0.3220(2) 0.0331(5) Uani 1 1 d . . . . .
C9 C 0.5378(4) 0.4504(3) 0.1812(2) 0.0354(5) Uani 1 1 d . . . . .
C10 C 0.2946(4) 0.4419(3) 0.1554(2) 0.0390(5) Uani 1 1 d . . . . .
H10 H 0.2401 0.3801 0.2177 0.047 Uiso 1 1 calc R . . . .
C11 C 0.2450(4) 0.6049(3) 0.1702(2) 0.0393(5) Uani 1 1 d . . . . .
H11 H 0.0999 0.6292 0.1293 0.047 Uiso 1 1 calc R . . . .
C12 C 0.2843(4) 0.6440(3) 0.3118(2) 0.0385(5) Uani 1 1 d . . . . .
H12A H 0.2987 0.7502 0.3217 0.046 Uiso 1 1 calc R . . . .
H12B H 0.1635 0.6128 0.3488 0.046 Uiso 1 1 calc R . . . .
C13 C 0.4802(4) 0.5705(2) 0.3794(2) 0.0337(5) Uani 1 1 d . . . . .
C14 C 0.5713(4) 0.5903(3) 0.1036(2) 0.0402(5) Uani 1 1 d . . . . .

loop_
_atom_site_aniso_label
_atom_site_aniso_U_11
_atom_site_aniso_U_22
_atom_site_aniso_U_33
_atom_site_aniso_U_23
_atom_site_aniso_U_13
_atom_site_aniso_U_12
O1 0.0425(8) 0.0382(8) 0.0327(7) -0.0041(6) 0.0073(6) 0.0043(7)
O2 0.0467(10) 0.0622(11) 0.0445(9) 0.0001(9) -0.0008(8) 0.0135(9)
O3 0.0414(8) 0.0583(11) 0.0371(8) -0.0040(8) 0.0066(7) 0.0135(8)
O4 0.0464(9) 0.0461(9) 0.0363(8) -0.0084(7) 0.0009(7) 0.0111(8)
O5 0.0465(9) 0.0697(12) 0.0462(10) 0.0169(9) 0.0138(8) 0.0038(8)
O6 0.0527(11) 0.0587(11) 0.0403(9) -0.0113(8) -0.0092(8) 0.0091(8)
N1 0.0504(12) 0.0413(11) 0.0416(11) 0.0111(9) 0.0096(9) 0.0088(9)
C1 0.0416(12) 0.0323(10) 0.0343(11) 0.0001(8) 0.0047(9) -0.0030(9)
C2 0.0582(15) 0.0426(12) 0.0372(12) -0.0050(10) 0.0096(11) -0.0031(11)
C3 0.0677(18) 0.0519(15) 0.0322(11) -0.0023(11) 0.0005(11) -0.0056(13)
C4 0.0536(16) 0.0517(14) 0.0389(13) 0.0012(11) -0.0052(11) -0.0023(12)
C5 0.0397(12) 0.0405(13) 0.0387(12) 0.0041(10) 0.0001(10) -0.0023(10)
C6 0.0388(12) 0.0323(11) 0.0322(10) 0.0035(8) 0.0033(10) -0.0027(8)
C7 0.0372(11) 0.0330(10) 0.0329(10) 0.0033(8) 0.0068(9) 0.0012(9)
C8 0.0350(11) 0.0332(11) 0.0306(11) 0.0013(8) 0.0047(9) 0.0008(8)
C9 0.0371(11) 0.0386(11) 0.0296(10) -0.0010(9) 0.0034(9) 0.0047(9)
C10 0.0389(12) 0.0421(12) 0.0341(11) -0.0030(9) 0.0013(9) 0.0011(10)
C11 0.0346(11) 0.0436(12) 0.0382(12) 0.0031(9) 0.0025(9) 0.0068(10)
C12 0.0368(11) 0.0372(11) 0.0413(12) -0.0015(9) 0.0065(10) 0.0063(9)
C13 0.0383(12) 0.0318(11) 0.0309(10) 0.0003(8) 0.0062(9) -0.0002(9)
C14 0.0422(12) 0.0467(13) 0.0306(10) 0.0028(10) 0.0034(9) 0.0018(10)

loop_
_atom_type_symbol
_atom_type_description
_atom_type_scat_dispersion_real
_atom_type_scat_dispersion_imag
_atom_type_scat_source
C C 0.0181 0.0091 'International Tables Vol C Tables 4.2.6.8 and 6.1.1.4'
H H 0.0000 0.0000 'International Tables Vol C Tables 4.2.6.8 and 6.1.1.4'
N N 0.0311 0.0180 'International Tables Vol C Tables 4.2.6.8 and 6.1.1.4'
O O 0.0492 0.0322 'International Tables Vol C Tables 4.2.6.8 and 6.1.1.4'

loop_
_geom_angle_atom_site_label_1
_geom_angle_atom_site_label_2
_geom_angle_atom_site_label_3
_geom_angle
_geom_angle_site_symmetry_1
_geom_angle_site_symmetry_3
_geom_angle_publ_flag
C13 O1 C1 119.71(17) . . ?
C5 O2 H2 109.5 . . ?
C9 O4 H4 109.5 . . ?
C10 O6 H6 109.5 . . ?
C11 N1 H1 123.8 . . ?
C14 N1 H1 123.8 . . ?
C14 N1 C11 112.4(2) . . ?
O1 C1 C2 117.3(2) . . ?
O1 C1 C6 120.76(19) . . ?
C2 C1 C6 122.0(2) . . ?
C1 C2 H2A 121.1 . . ?
C1 C2 C3 117.7(3) . . ?
C3 C2 H2A 121.1 . . ?
C2 C3 H3 118.9 . . ?
C2 C3 C4 122.3(2) . . ?
C4 C3 H3 118.9 . . ?
C3 C4 H4A 120.1 . . ?
C5 C4 C3 119.7(3) . . ?
C5 C4 H4A 120.1 . . ?
O2 C5 C4 119.2(2) . . ?
O2 C5 C6 121.1(2) . . ?
C4 C5 C6 119.7(2) . . ?
C1 C6 C5 118.5(2) . . ?
C1 C6 C7 119.3(2) . . ?
C5 C6 C7 122.1(2) . . ?
O3 C7 C6 120.9(2) . . ?
O3 C7 C8 122.77(19) . . ?
C8 C7 C6 116.31(19) . . ?
C7 C8 C9 122.27(19) . . ?
C13 C8 C7 119.9(2) . . ?
C13 C8 C9 117.8(2) . . ?
O4 C9 C8 113.81(19) . . ?
O4 C9 C10 111.97(19) . . ?
O4 C9 C14 113.67(17) . . ?
C8 C9 C10 107.73(17) . . ?
C8 C9 C14 108.57(18) . . ?
C10 C9 C14 100.08(18) . . ?
O6 C10 C9 111.78(19) . . ?
O6 C10 H10 112.1 . . ?
O6 C10 C11 109.1(2) . . ?
C9 C10 H10 112.1 . . ?
C11 C10 C9 98.95(18) . . ?
C11 C10 H10 112.1 . . ?
N1 C11 C10 101.72(18) . . ?
N1 C11 H11 111.7 . . ?
N1 C11 C12 110.7(2) . . ?
C10 C11 H11 111.7 . . ?
C10 C11 C12 109.0(2) . . ?
C12 C11 H11 111.7 . . ?
C11 C12 H12A 109.5 . . ?
C11 C12 H12B 109.5 . . ?
H12A C12 H12B 108.1 . . ?
C13 C12 C11 110.87(18) . . ?
C13 C12 H12A 109.5 . . ?
C13 C12 H12B 109.5 . . ?
O1 C13 C8 123.5(2) . . ?
O1 C13 C12 112.37(18) . . ?
C8 C13 C12 124.1(2) . . ?
O5 C14 N1 128.4(2) . . ?
O5 C14 C9 125.6(2) . . ?
N1 C14 C9 106.01(19) . . ?

loop_
_geom_bond_atom_site_label_1
_geom_bond_atom_site_label_2
_geom_bond_distance
_geom_bond_site_symmetry_2
_geom_bond_publ_flag
O1 C1 1.370(3) . ?
O1 C13 1.349(3) . ?
O2 H2 0.8200 . ?
O2 C5 1.352(3) . ?
O3 C7 1.256(3) . ?
O4 H4 0.8200 . ?
O4 C9 1.399(3) . ?
O5 C14 1.223(3) . ?
O6 H6 0.8200 . ?
O6 C10 1.403(3) . ?
N1 H1 0.8600 . ?
N1 C11 1.465(3) . ?
N1 C14 1.330(3) . ?
C1 C2 1.383(3) . ?
C1 C6 1.403(3) . ?
C2 H2A 0.9300 . ?
C2 C3 1.383(4) . ?
C3 H3 0.9300 . ?
C3 C4 1.384(4) . ?
C4 H4A 0.9300 . ?
C4 C5 1.384(4) . ?
C5 C6 1.410(3) . ?
C6 C7 1.453(3) . ?
C7 C8 1.434(3) . ?
C8 C9 1.529(3) . ?
C8 C13 1.354(3) . ?
C9 C10 1.533(3) . ?
C9 C14 1.551(3) . ?
C10 H10 0.9800 . ?
C10 C11 1.524(3) . ?
C11 H11 0.9800 . ?
C11 C12 1.534(3) . ?
C12 H12A 0.9700 . ?
C12 H12B 0.9700 . ?
C12 C13 1.490(3) . ?

loop_
_geom_hbond_atom_site_label_D
_geom_hbond_atom_site_label_H
_geom_hbond_atom_site_label_A
_geom_hbond_distance_DH
_geom_hbond_distance_HA
_geom_hbond_distance_DA
_geom_hbond_angle_DHA
_geom_hbond_site_symmetry_A
O2 H2 O3 0.82 1.87 2.600(2) 146.8 .
O4 H4 O3 0.82 2.00 2.677(2) 138.9 .
O6 H6 O5 0.82 1.98 2.768(3) 161.1 2_645

loop_
_geom_torsion_atom_site_label_1
_geom_torsion_atom_site_label_2
_geom_torsion_atom_site_label_3
_geom_torsion_atom_site_label_4
_geom_torsion
_geom_torsion_site_symmetry_1
_geom_torsion_site_symmetry_2
_geom_torsion_site_symmetry_3
_geom_torsion_site_symmetry_4
_geom_torsion_publ_flag
O1 C1 C2 C3 -176.9(2) . . . . ?
O1 C1 C6 C5 176.81(19) . . . . ?
O1 C1 C6 C7 -6.6(3) . . . . ?
O2 C5 C6 C1 178.6(2) . . . . ?
O2 C5 C6 C7 2.1(3) . . . . ?
O3 C7 C8 C9 2.5(3) . . . . ?
O3 C7 C8 C13 -175.4(2) . . . . ?
O4 C9 C10 O6 -48.9(3) . . . . ?
O4 C9 C10 C11 -163.72(18) . . . . ?
O4 C9 C14 O5 -29.7(3) . . . . ?
O4 C9 C14 N1 150.3(2) . . . . ?
O6 C10 C11 N1 -75.9(2) . . . . ?
O6 C10 C11 C12 167.1(2) . . . . ?
N1 C11 C12 C13 -70.4(2) . . . . ?
C1 O1 C13 C8 1.2(3) . . . . ?
C1 O1 C13 C12 -177.33(19) . . . . ?
C1 C2 C3 C4 0.1(4) . . . . ?
C1 C6 C7 O3 -178.6(2) . . . . ?
C1 C6 C7 C8 2.0(3) . . . . ?
C2 C1 C6 C5 -2.3(3) . . . . ?
C2 C1 C6 C7 174.3(2) . . . . ?
C2 C3 C4 C5 -2.5(4) . . . . ?
C3 C4 C5 O2 -176.3(2) . . . . ?
C3 C4 C5 C6 2.4(4) . . . . ?
C4 C5 C6 C1 -0.1(3) . . . . ?
C4 C5 C6 C7 -176.6(2) . . . . ?
C5 C6 C7 O3 -2.1(3) . . . . ?
C5 C6 C7 C8 178.4(2) . . . . ?
C6 C1 C2 C3 2.3(4) . . . . ?
C6 C7 C8 C9 -178.10(18) . . . . ?
C6 C7 C8 C13 4.0(3) . . . . ?
C7 C8 C9 O4 24.4(3) . . . . ?
C7 C8 C9 C10 149.2(2) . . . . ?
C7 C8 C9 C14 -103.3(2) . . . . ?
C7 C8 C13 O1 -5.9(3) . . . . ?
C7 C8 C13 C12 172.5(2) . . . . ?
C8 C9 C10 O6 -174.7(2) . . . . ?
C8 C9 C10 C11 70.4(2) . . . . ?
C8 C9 C14 O5 98.1(3) . . . . ?
C8 C9 C14 N1 -82.0(2) . . . . ?
C9 C8 C13 O1 176.18(19) . . . . ?
C9 C8 C13 C12 -5.5(3) . . . . ?
C9 C10 C11 N1 41.0(2) . . . . ?
C9 C10 C11 C12 -76.0(2) . . . . ?
C10 C9 C14 O5 -149.2(2) . . . . ?
C10 C9 C14 N1 30.7(2) . . . . ?
C10 C11 C12 C13 40.7(3) . . . . ?
C11 N1 C14 O5 175.4(2) . . . . ?
C11 N1 C14 C9 -4.5(3) . . . . ?
C11 C12 C13 O1 -179.65(18) . . . . ?
C11 C12 C13 C8 1.8(3) . . . . ?
C13 O1 C1 C2 -175.7(2) . . . . ?
C13 O1 C1 C6 5.1(3) . . . . ?
C13 C8 C9 O4 -157.7(2) . . . . ?
C13 C8 C9 C10 -32.9(3) . . . . ?
C13 C8 C9 C14 74.6(2) . . . . ?
C14 N1 C11 C10 -23.8(3) . . . . ?
C14 N1 C11 C12 91.9(2) . . . . ?
C14 C9 C10 O6 71.9(2) . . . . ?
C14 C9 C10 C11 -43.0(2) . . . . ?
